data_2212583
loop_
_publ_author_name
'Amini, Mostafa M.'
'Alijani, Vajihe'
'Azadmeher, Amirreza'
'Ng, Seik Weng'

_publ_section_title
;A hexagonal modification of
 <i>catena</i>-poly[[ethyldiphenyltin(IV)]-\m-2-chloroacetato-\k^2^<i>O</i>:<i>O</i>']
;
_journal_coeditor_code HB2303
_journal_issue 3
_journal_name_full 'Acta Crystallographica Section E'
_journal_page_first m913
_journal_page_last m914
_journal_paper_doi 10.1107/S1600536807008793
_journal_volume 63
_journal_year 2007
_chemical_formula_iupac '[Sn (C2 H5) (C6 H5)2 (C2 H2 Cl O2)]'
_chemical_formula_moiety 'C16 H17 Cl O2 Sn'
_chemical_formula_sum 'C16 H17 Cl O2 Sn'
_chemical_formula_weight 395.44
_chemical_name_systematic
;
catena-poly[[ethyldiphenyltin(IV)]-\m-2-chloroacetato-\k^2^O:O']
;
_space_group_IT_number 169
_symmetry_cell_setting hexagonal
_symmetry_space_group_name_Hall 'P 61'
_symmetry_space_group_name_H-M 'P 61'
_atom_sites_solution_hydrogens geom
_atom_sites_solution_primary direct
_atom_sites_solution_secondary difmap
_audit_creation_method SHELXL-97
_cell_angle_alpha 90.00
_cell_angle_beta 90.00
_cell_angle_gamma 120.00
_cell_formula_units_Z 6
_cell_length_a 10.81050(10)
_cell_length_b 10.8105
_cell_length_c 25.8402(3)
_cell_measurement_reflns_used 9083
_cell_measurement_temperature 173(2)
_cell_measurement_theta_max 30.2
_cell_measurement_theta_min 2.3
_cell_volume 2615.28(4)
_computing_cell_refinement 'SAINT (Bruker, 2004)'
_computing_data_collection 'APEXII (Bruker, 2004)'
_computing_data_reduction SAINT
_computing_molecular_graphics 'X-SEED (Barbour, 2001)'
_computing_publication_material SHELXL97
_computing_structure_refinement 'SHELXL97 (Sheldrick, 1997)'
_computing_structure_solution 'SHELXS97 (Sheldrick, 1997)'
_diffrn_ambient_temperature 173(2)
_diffrn_measured_fraction_theta_full 1.00
_diffrn_measured_fraction_theta_max 1.00
_diffrn_measurement_device_type 'Bruker APEXII CCD'
_diffrn_measurement_method '\f and \w'
_diffrn_radiation_monochromator graphite
_diffrn_radiation_source 'medium-focus sealed tube'
_diffrn_radiation_type MoK\a
_diffrn_radiation_wavelength 0.71073
_diffrn_reflns_av_R_equivalents 0.037
_diffrn_reflns_av_sigmaI/netI 0.018
_diffrn_reflns_limit_h_max 12
_diffrn_reflns_limit_h_min -12
_diffrn_reflns_limit_k_max 12
_diffrn_reflns_limit_k_min -12
_diffrn_reflns_limit_l_max 30
_diffrn_reflns_limit_l_min -30
_diffrn_reflns_number 34368
_diffrn_reflns_theta_full 25.0
_diffrn_reflns_theta_max 25.0
_diffrn_reflns_theta_min 2.7
_diffrn_standards_decay_% 0
_diffrn_standards_interval_count 0
_diffrn_standards_interval_time 0
_diffrn_standards_number 0
_exptl_absorpt_coefficient_mu 1.617
_exptl_absorpt_correction_T_max 0.953
_exptl_absorpt_correction_T_min 0.685
_exptl_absorpt_correction_type multi-scan
_exptl_absorpt_process_details '(SADABS; Sheldrick, 1996)'
_exptl_crystal_colour Colorless
_exptl_crystal_density_diffrn 1.506
_exptl_crystal_density_method 'not measured'
_exptl_crystal_description Block
_exptl_crystal_F_000 1176
_exptl_crystal_size_max 0.20
_exptl_crystal_size_mid 0.17
_exptl_crystal_size_min 0.03
_refine_diff_density_max 2.07
_refine_diff_density_min -0.59
_refine_ls_abs_structure_details 'Flack (1983), with 1491 reflections'
_refine_ls_abs_structure_Flack 0.02(5)
_refine_ls_extinction_method none
_refine_ls_goodness_of_fit_ref 1.08
_refine_ls_hydrogen_treatment constr
_refine_ls_matrix_type full
_refine_ls_number_parameters 157
_refine_ls_number_reflns 3055
_refine_ls_number_restraints 2
_refine_ls_restrained_S_all 1.08
_refine_ls_R_factor_all 0.043
_refine_ls_R_factor_gt 0.040
_refine_ls_shift/su_max 0.001
_refine_ls_shift/su_mean 0.000
_refine_ls_structure_factor_coef Fsqd
_refine_ls_weighting_details 'calc w=1/[\s^2^(Fo^2^)+(0.0801P)^2^+4.0181P] where P=(Fo^2^+2Fc^2^)/3'
_refine_ls_weighting_scheme calc
_refine_ls_wR_factor_gt 0.112
_refine_ls_wR_factor_ref 0.114
_reflns_number_gt 2882
_reflns_number_total 3055
_reflns_threshold_expression I>2\s(I)
_cod_data_source_file hb2303.cif
_cod_data_source_block I
_cod_depositor_comments
;
The following automatic conversions were performed:
'_symmetry_cell_setting' value 'Hexagonal' changed to 'hexagonal'
according to '/home/saulius/struct/CIF-dictionaries/cif_core.dic'
dictionary named 'cif_core.dic' version 2.4.1 from 2010-06-29.

Automatic conversion script
Id: cif_fix_enum 1527 2010-12-29 10:47:43Z saulius 

The following automatic conversions were performed:

'_symmetry_cell_setting' value 'Hexagonal' changed to 'hexagonal'
according to /home/saulius/struct/CIF-dictionaries/cif_core.dic
dictionary named 'cif_core.dic' version 2.4.1 from 2010-06-29.

Automatic conversion script
Id: cif_fix_values 1715 2011-07-08 13:25:40Z adriana 
;
_cod_database_code 2212583
_cod_database_fobs_code 2212583

loop_
_symmetry_equiv_pos_as_xyz
'x, y, z'
'-x, -y, z+1/2'
'-y, x-y, z+1/3'
'y, -x+y, z+5/6'
'-x+y, -x, z+2/3'
'x-y, x, z+1/6'

loop_
_atom_site_type_symbol
_atom_site_label
_atom_site_fract_x
_atom_site_fract_y
_atom_site_fract_z
_atom_site_U_iso_or_equiv
_atom_site_adp_type
_atom_site_calc_flag
_atom_site_refinement_flags
_atom_site_occupancy
Sn Sn1 0.66134(4) 1.06225(5) 0.691650(19) 0.03286(16) Uani d . 1
Cl Cl1 0.5507(2) 1.3340(2) 0.56975(7) 0.0518(5) Uani d . 1
O O1 0.6883(6) 1.2251(6) 0.63484(18) 0.0419(12) Uani d . 1
O O2 0.8787(5) 1.2760(5) 0.58624(18) 0.0362(11) Uani d . 1
C C1 0.6084(6) 0.9093(6) 0.63104(16) 0.0456(19) Uani d G 1
C C2 0.5283(6) 0.9093(5) 0.58898(18) 0.0424(16) Uani d G 1
H H2 0.5020 0.9807 0.5862 0.051 Uiso calc R 1
C C3 0.4868(6) 0.8049(7) 0.55101(18) 0.057(2) Uani d G 1
H H3 0.4320 0.8049 0.5223 0.069 Uiso calc R 1
C C4 0.5253(8) 0.7004(6) 0.5551(2) 0.087(3) Uani d G 1
H H4 0.4969 0.6290 0.5292 0.104 Uiso calc R 1
C C5 0.6055(9) 0.7003(7) 0.5972(3) 0.093(4) Uani d G 1
H H5 0.6318 0.6289 0.6000 0.112 Uiso calc R 1
C C6 0.6470(7) 0.8048(8) 0.6351(2) 0.074(3) Uani d G 1
H H6 0.7018 0.8048 0.6639 0.089 Uiso calc R 1
C C7 0.4956(4) 1.0872(6) 0.72441(14) 0.0335(14) Uani d G 1
C C8 0.3993(5) 1.1013(7) 0.69280(12) 0.0498(19) Uani d G 1
H H8 0.4082 1.1007 0.6562 0.060 Uiso calc R 1
C C9 0.2901(5) 1.1163(8) 0.71469(17) 0.065(3) Uani d G 1
H H9 0.2243 1.1259 0.6931 0.078 Uiso calc R 1
C C10 0.2771(5) 1.1172(7) 0.76819(18) 0.061(2) Uani d G 1
H H10 0.2025 1.1274 0.7831 0.073 Uiso calc R 1
C C11 0.3734(5) 1.1031(7) 0.79980(12) 0.051(2) Uani d G 1
H H11 0.3646 1.1038 0.8364 0.061 Uiso calc R 1
C C12 0.4827(5) 1.0881(6) 0.77791(13) 0.0408(16) Uani d G 1
H H12 0.5485 1.0785 0.7995 0.049 Uiso calc R 1
C C13 0.8699(8) 1.1793(11) 0.7246(3) 0.060(2) Uani d D 1
H H13A 0.9140 1.1181 0.7251 0.072 Uiso calc R 1
H H13B 0.9300 1.2633 0.7026 0.072 Uiso calc R 1
C C14 0.8666(10) 1.2300(11) 0.7802(3) 0.075(3) Uani d D 1
H H14A 0.9642 1.2838 0.7937 0.113 Uiso calc R 1
H H14B 0.8095 1.1469 0.8023 0.113 Uiso calc R 1
H H14C 0.8239 1.2914 0.7798 0.113 Uiso calc R 1
C C15 0.7679(7) 1.2802(7) 0.5960(2) 0.0338(15) Uani d . 1
C C16 0.7243(9) 1.3631(10) 0.5591(3) 0.052(2) Uani d . 1
H H16A 0.7307 1.3357 0.5231 0.062 Uiso calc R 1
H H16B 0.7933 1.4665 0.5628 0.062 Uiso calc R 1

loop_
_atom_site_aniso_label
_atom_site_aniso_U_11
_atom_site_aniso_U_22
_atom_site_aniso_U_33
_atom_site_aniso_U_12
_atom_site_aniso_U_13
_atom_site_aniso_U_23
Sn1 0.0284(2) 0.0523(3) 0.0177(2) 0.0200(2) 0.00224(17) 0.01026(19)
Cl1 0.0636(12) 0.0788(14) 0.0304(9) 0.0485(11) 0.0084(8) 0.0152(9)
O1 0.048(3) 0.057(3) 0.021(2) 0.027(2) 0.007(2) 0.012(2)
O2 0.046(3) 0.038(3) 0.029(3) 0.024(2) 0.008(2) 0.008(2)
C1 0.066(5) 0.061(5) 0.027(4) 0.045(4) 0.024(3) 0.019(3)
C2 0.039(4) 0.052(4) 0.031(4) 0.019(3) 0.005(3) -0.001(3)
C3 0.062(5) 0.079(6) 0.034(4) 0.038(5) -0.003(4) -0.003(4)
C4 0.108(9) 0.078(7) 0.072(8) 0.045(7) 0.011(7) -0.019(6)
C5 0.146(12) 0.113(10) 0.066(8) 0.098(10) 0.009(7) 0.000(7)
C6 0.115(9) 0.119(9) 0.033(4) 0.093(8) 0.014(5) 0.009(5)
C7 0.032(3) 0.044(4) 0.024(3) 0.019(3) 0.003(2) 0.007(3)
C8 0.040(3) 0.096(6) 0.014(3) 0.034(4) 0.002(3) 0.008(4)
C9 0.054(5) 0.130(9) 0.032(4) 0.062(6) -0.004(4) 0.002(5)
C10 0.042(4) 0.105(7) 0.037(4) 0.039(5) -0.002(4) -0.008(5)
C11 0.057(5) 0.085(6) 0.020(3) 0.043(5) 0.006(3) 0.000(4)
C12 0.042(4) 0.053(4) 0.025(3) 0.022(3) -0.009(3) 0.001(3)
C13 0.032(4) 0.094(7) 0.044(5) 0.023(4) 0.000(3) 0.027(4)
C14 0.046(5) 0.086(7) 0.045(5) -0.003(5) -0.015(4) 0.021(5)
C15 0.043(4) 0.032(3) 0.015(3) 0.010(3) 0.003(3) 0.004(2)
C16 0.049(4) 0.078(6) 0.039(4) 0.040(4) 0.012(3) 0.026(4)

loop_
_atom_type_symbol
_atom_type_description
_atom_type_scat_dispersion_real
_atom_type_scat_dispersion_imag
_atom_type_scat_source
C C 0.0033 0.0016 'International Tables Vol C Tables 4.2.6.8 and 6.1.1.4'
H H 0.0000 0.0000 'International Tables Vol C Tables 4.2.6.8 and 6.1.1.4'
O O 0.0106 0.0060 'International Tables Vol C Tables 4.2.6.8 and 6.1.1.4'
Cl Cl 0.1484 0.1585 'International Tables Vol C Tables 4.2.6.8 and 6.1.1.4'
Sn Sn -0.6537 1.4246 'International Tables Vol C Tables 4.2.6.8 and 6.1.1.4'

loop_
_geom_angle_atom_site_label_1
_geom_angle_atom_site_label_2
_geom_angle_atom_site_label_3
_geom_angle_site_symmetry_3
_geom_angle
_geom_angle_publ_flag
C1 Sn1 C7 . 118.4(2) yes
C1 Sn1 C13 . 123.0(3) yes
C1 Sn1 O1 . 90.4(2) yes
C1 Sn1 O2 6_655 89.2(2) yes
C7 Sn1 C13 . 118.4(3) yes
C7 Sn1 O1 . 87.0(2) yes
C7 Sn1 O2 6_655 87.2(2) yes
C13 Sn1 O1 . 96.5(3) yes
C13 Sn1 O2 6_655 89.5(3) yes
O1 Sn1 O2 6_655 173.06(18) yes
C15 O1 Sn1 . 134.2(5) ?
C15 O2 Sn1 4_564 131.4(4) ?
C2 C1 C6 . 120.0 ?
C2 C1 Sn1 . 119.9(3) ?
C6 C1 Sn1 . 120.0(3) ?
C3 C2 C1 . 120.0 ?
C3 C2 H2 . 120.0 ?
C1 C2 H2 . 120.0 ?
C4 C3 C2 . 120.0 ?
C4 C3 H3 . 120.0 ?
C2 C3 H3 . 120.0 ?
C3 C4 C5 . 120.0 ?
C3 C4 H4 . 120.0 ?
C5 C4 H4 . 120.0 ?
C6 C5 C4 . 120.0 ?
C6 C5 H5 . 120.0 ?
C4 C5 H5 . 120.0 ?
C5 C6 C1 . 120.0 ?
C5 C6 H6 . 120.0 ?
C1 C6 H6 . 120.0 ?
C8 C7 C12 . 120.0 ?
C8 C7 Sn1 . 120.4(2) ?
C12 C7 Sn1 . 119.6(2) ?
C7 C8 C9 . 120.0 ?
C7 C8 H8 . 120.0 ?
C9 C8 H8 . 120.0 ?
C10 C9 C8 . 120.0 ?
C10 C9 H9 . 120.0 ?
C8 C9 H9 . 120.0 ?
C9 C10 C11 . 120.0 ?
C9 C10 H10 . 120.0 ?
C11 C10 H10 . 120.0 ?
C12 C11 C10 . 120.0 ?
C12 C11 H11 . 120.0 ?
C10 C11 H11 . 120.0 ?
C11 C12 C7 . 120.0 ?
C11 C12 H12 . 120.0 ?
C7 C12 H12 . 120.0 ?
C14 C13 Sn1 . 112.1(5) ?
C14 C13 H13A . 109.2 ?
Sn1 C13 H13A . 109.2 ?
C14 C13 H13B . 109.2 ?
Sn1 C13 H13B . 109.2 ?
H13A C13 H13B . 107.9 ?
C13 C14 H14A . 109.5 ?
C13 C14 H14B . 109.5 ?
H14A C14 H14B . 109.5 ?
C13 C14 H14C . 109.5 ?
H14A C14 H14C . 109.5 ?
H14B C14 H14C . 109.5 ?
O2 C15 O1 . 125.7(6) ?
O2 C15 C16 . 118.5(6) ?
O1 C15 C16 . 115.7(6) ?
C15 C16 Cl1 . 114.2(5) ?
C15 C16 H16A . 108.7 ?
Cl1 C16 H16A . 108.7 ?
C15 C16 H16B . 108.7 ?
Cl1 C16 H16B . 108.7 ?
H16A C16 H16B . 107.6 ?

loop_
_geom_bond_atom_site_label_1
_geom_bond_atom_site_label_2
_geom_bond_site_symmetry_2
_geom_bond_distance
_geom_bond_publ_flag
Sn1 C1 . 2.137(4) yes
Sn1 C7 . 2.117(3) yes
Sn1 C13 . 2.135(8) yes
Sn1 O1 . 2.197(5) yes
Sn1 O2 6_655 2.364(5) yes
Cl1 C16 . 1.762(8) ?
O1 C15 . 1.262(8) ?
O2 C15 . 1.247(9) ?
O2 Sn1 4_564 2.364(5) ?
C1 C2 . 1.3900 ?
C1 C6 . 1.3900 ?
C2 C3 . 1.3900 ?
C2 H2 . 0.9500 ?
C3 C4 . 1.3900 ?
C3 H3 . 0.9500 ?
C4 C5 . 1.3900 ?
C4 H4 . 0.9500 ?
C5 C6 . 1.3900 ?
C5 H5 . 0.9500 ?
C6 H6 . 0.9500 ?
C7 C8 . 1.3900 ?
C7 C12 . 1.3900 ?
C8 C9 . 1.3900 ?
C8 H8 . 0.9500 ?
C9 C10 . 1.3900 ?
C9 H9 . 0.9500 ?
C10 C11 . 1.3900 ?
C10 H10 . 0.9500 ?
C11 C12 . 1.3900 ?
C11 H11 . 0.9500 ?
C12 H12 . 0.9500 ?
C13 C14 . 1.544(8) ?
C13 H13A . 0.9900 ?
C13 H13B . 0.9900 ?
C14 H14A . 0.9800 ?
C14 H14B . 0.9800 ?
C14 H14C . 0.9800 ?
C15 C16 . 1.534(10) ?
C16 H16A . 0.9900 ?
C16 H16B . 0.9900 ?

loop_
_geom_torsion_atom_site_label_1
_geom_torsion_atom_site_label_2
_geom_torsion_atom_site_label_3
_geom_torsion_atom_site_label_4
_geom_torsion_site_symmetry_1
_geom_torsion
C7 Sn1 O1 C15 . -177.6(7)
C13 Sn1 O1 C15 . 64.2(7)
C1 Sn1 O1 C15 . -59.2(7)
C7 Sn1 C1 C2 . 49.9(4)
C13 Sn1 C1 C2 . -135.0(4)
O1 Sn1 C1 C2 . -36.9(3)
O2 Sn1 C1 C2 6_655 136.2(3)
C7 Sn1 C1 C6 . -126.4(3)
C13 Sn1 C1 C6 . 48.7(4)
O1 Sn1 C1 C6 . 146.8(3)
O2 Sn1 C1 C6 6_655 -40.1(3)
C6 C1 C2 C3 . 0.0
Sn1 C1 C2 C3 . -176.3(4)
C1 C2 C3 C4 . 0.0
C2 C3 C4 C5 . 0.0
C3 C4 C5 C6 . 0.0
C4 C5 C6 C1 . 0.0
C2 C1 C6 C5 . 0.0
Sn1 C1 C6 C5 . 176.3(4)
C13 Sn1 C7 C8 . 137.1(4)
C1 Sn1 C7 C8 . -47.5(4)
O1 Sn1 C7 C8 . 41.3(3)
O2 Sn1 C7 C8 6_655 -135.0(3)
C13 Sn1 C7 C12 . -43.5(4)
C1 Sn1 C7 C12 . 131.9(3)
O1 Sn1 C7 C12 . -139.3(3)
O2 Sn1 C7 C12 6_655 44.4(3)
C12 C7 C8 C9 . 0.0
Sn1 C7 C8 C9 . 179.4(4)
C7 C8 C9 C10 . 0.0
C8 C9 C10 C11 . 0.0
C9 C10 C11 C12 . 0.0
C10 C11 C12 C7 . 0.0
C8 C7 C12 C11 . 0.0
Sn1 C7 C12 C11 . -179.4(4)
C7 Sn1 C13 C14 . 19.7(8)
C1 Sn1 C13 C14 . -155.4(6)
O1 Sn1 C13 C14 . 109.8(7)
O2 Sn1 C13 C14 6_655 -66.8(7)
Sn1 O2 C15 O1 4_564 -168.3(5)
Sn1 O2 C15 C16 4_564 9.5(10)
Sn1 O1 C15 O2 . -17.2(11)
Sn1 O1 C15 C16 . 164.9(6)
O2 C15 C16 Cl1 . 168.7(6)
O1 C15 C16 Cl1 . -13.3(10)
